data_4510280
loop_
_publ_author_name
'Gupta, Arvind K.'
'Srivastava, Anant Kumar'
'Mahawar, Indra Kumar'
'Boomishankar, Ramamoorthy'

_publ_section_title
;
 Discrete and Polymeric Cu(II) Complexes Derived from in Situ Generated
 Pyridyl-Functionalized Bis(amido)phosphate Ligands, [PO2(NHPy)2]&#x2212;
;
_journal_issue 4
_journal_name_full 'Crystal Growth &amp; Design'
_journal_page_first 1701
_journal_paper_doi 10.1021/cg401847w
_journal_volume 14
_journal_year 2014
_chemical_formula_sum 'C53 H65 Cu2 N21 O11 P4'
_chemical_formula_weight 1423.22
_chemical_name_systematic
;
 ?
;
_space_group_crystal_system monoclinic
_space_group_IT_number 14
_space_group_name_Hall '-P 2ybc'
_space_group_name_H-M_alt 'P 1 21/c 1'
_symmetry_space_group_name_Hall '-P 2ybc'
_symmetry_space_group_name_H-M 'P 1 21/c 1'
_atom_sites_solution_hydrogens mixed
_audit_creation_method SHELXL-2013
_cell_angle_alpha 90
_cell_angle_beta 110.414(3)
_cell_angle_gamma 90
_cell_formula_units_Z 2
_cell_length_a 11.6307(15)
_cell_length_b 19.702(2)
_cell_length_c 15.3466(19)
_cell_measurement_reflns_used 5950
_cell_measurement_temperature 100(2)
_cell_measurement_theta_max 25.70
_cell_measurement_theta_min 2.51
_cell_volume 3295.8(7)
_computing_cell_refinement 'Bruker SAINT'
_computing_data_collection 'Bruker APEX2'
_computing_data_reduction 'Bruker SAINT'
_computing_molecular_graphics 'Bruker SHELXTL'
_computing_publication_material 'Bruker SHELXTL'
_computing_structure_refinement 'SHELXL-2013 (Sheldrick, 2013)'
_computing_structure_solution 'SHELXS-97 (Sheldrick, 2008)'
_diffrn_ambient_temperature 100(2)
_diffrn_measured_fraction_theta_full 1.000
_diffrn_measured_fraction_theta_max 0.991
_diffrn_measurement_device_type 'Bruker APEX-II CCD'
_diffrn_measurement_method '\f and \w scans'
_diffrn_radiation_type MoK\a
_diffrn_radiation_wavelength 0.71073
_diffrn_reflns_av_R_equivalents 0.0713
_diffrn_reflns_av_unetI/netI 0.0524
_diffrn_reflns_Laue_measured_fraction_full 1.000
_diffrn_reflns_Laue_measured_fraction_max 0.991
_diffrn_reflns_limit_h_max 15
_diffrn_reflns_limit_h_min -15
_diffrn_reflns_limit_k_max 26
_diffrn_reflns_limit_k_min -25
_diffrn_reflns_limit_l_max 20
_diffrn_reflns_limit_l_min -20
_diffrn_reflns_number 47608
_diffrn_reflns_point_group_measured_fraction_full 1.000
_diffrn_reflns_point_group_measured_fraction_max 0.991
_diffrn_reflns_theta_full 25.242
_diffrn_reflns_theta_max 28.512
_diffrn_reflns_theta_min 1.753
_exptl_absorpt_coefficient_mu 0.814
_exptl_absorpt_correction_T_max 0.7457
_exptl_absorpt_correction_T_min 0.6954
_exptl_absorpt_correction_type multi-scan
_exptl_absorpt_process_details SADABS
_exptl_crystal_colour yellow
_exptl_crystal_density_diffrn 1.434
_exptl_crystal_description plate
_exptl_crystal_F_000 1472
_exptl_crystal_size_max 0.22
_exptl_crystal_size_mid 0.12
_exptl_crystal_size_min 0.08
_refine_diff_density_max 1.097
_refine_diff_density_min -0.490
_refine_diff_density_rms 0.077
_refine_ls_extinction_method none
_refine_ls_goodness_of_fit_ref 1.035
_refine_ls_hydrogen_treatment mixed
_refine_ls_matrix_type full
_refine_ls_number_parameters 438
_refine_ls_number_reflns 8296
_refine_ls_number_restraints 314
_refine_ls_restrained_S_all 1.036
_refine_ls_R_factor_all 0.0791
_refine_ls_R_factor_gt 0.0469
_refine_ls_shift/su_max 0.001
_refine_ls_shift/su_mean 0.000
_refine_ls_structure_factor_coef Fsqd
_refine_ls_weighting_details 'w=1/[\s^2^(Fo^2^)+(0.0469P)^2^+3.4798P] where P=(Fo^2^+2Fc^2^)/3'
_refine_ls_weighting_scheme calc
_refine_ls_wR_factor_gt 0.1076
_refine_ls_wR_factor_ref 0.1239
_reflns_Friedel_coverage 0.000
_reflns_number_gt 5727
_reflns_number_total 8296
_reflns_threshold_expression 'I > 2\s(I)'
_cod_data_source_file compound_5.cif
_cod_data_source_block compound_5
_cod_depositor_comments
;
The following automatic conversions were performed:

'_space_group_crystal_system' value 'Monoclinic' changed to
'monoclinic' according to
/usr/data/users/saulius/automatic-downloads/current/ACS/lib/dictionaries/cif_core.dic
dictionary named 'cif_core.dic' version 2.4.2 from 2011-04-26.

Automatic conversion script
Id: cif_fix_values 2281 2013-09-26 08:29:07Z andrius 
;
_cod_database_code 4510280
_shelx_space_group_comment
;
The symmetry employed for this shelxl refinement is uniquely defined
by the following loop, which should always be used as a source of
symmetry information in preference to the above space-group names.
They are only intended as comments.
;
_shelxl_version_number 2013-3

loop_
_space_group_symop_operation_xyz
'x, y, z'
'-x, y+1/2, -z+1/2'
'-x, -y, -z'
'x, -y-1/2, z-1/2'

loop_
_atom_site_label
_atom_site_type_symbol
_atom_site_fract_x
_atom_site_fract_y
_atom_site_fract_z
_atom_site_U_iso_or_equiv
_atom_site_adp_type
_atom_site_occupancy
_atom_site_site_symmetry_order
_atom_site_calc_flag
_atom_site_refinement_flags_posn
_atom_site_refinement_flags_adp
_atom_site_refinement_flags_occupancy
_atom_site_disorder_assembly
_atom_site_disorder_group
Cu1 Cu 1.25504(3) 0.06338(2) 1.05153(2) 0.02705(10) Uani 1 1 d . . . . .
P1 P 0.80358(7) 0.28240(4) 1.14704(5) 0.02549(16) Uani 1 1 d . . . . .
P2 P 1.10726(6) -0.09323(3) 0.58861(4) 0.01987(15) Uani 1 1 d . . . . .
O1 O 0.83967(18) 0.25098(10) 1.23992(13) 0.0305(4) Uani 1 1 d . . . . .
O2 O 1.04685(17) -0.08533(9) 0.48580(12) 0.0221(4) Uani 1 1 d . . . . .
O3 O 1.23493(17) -0.11980(9) 0.62683(12) 0.0234(4) Uani 1 1 d . . . . .
N2 N 0.7087(2) 0.23617(12) 1.06318(17) 0.0299(5) Uani 1 1 d . . . . .
H2 H 0.7220 0.2362 1.0101 0.036 Uiso 1 1 calc R U . . .
N3 N 0.9184(2) 0.29489(11) 1.10889(16) 0.0262(5) Uani 1 1 d . . . . .
H3 H 0.9329 0.3366 1.0948 0.031 Uiso 1 1 calc R U . . .
N4 N 1.0981(2) -0.01672(12) 0.63332(15) 0.0300(6) Uani 1 1 d . . . . .
H4 H 1.0706 0.0170 0.5939 0.036 Uiso 1 1 calc R U . . .
C21 C 0.6104(3) 0.19704(14) 1.0655(2) 0.0288(6) Uani 1 1 d . . . . .
C22 C 0.5744(3) 0.19208(16) 1.1423(2) 0.0364(7) Uani 1 1 d . . . . .
H22 H 0.6158 0.2171 1.1973 0.044 Uiso 1 1 calc R U . . .
C23 C 0.4775(3) 0.15017(17) 1.1374(2) 0.0380(7) Uani 1 1 d . . . . .
H23 H 0.4544 0.1472 1.1908 0.046 Uiso 1 1 calc R U . . .
N24 N 0.4137(2) 0.11348(13) 1.06312(17) 0.0319(6) Uani 1 1 d . . . . .
C25 C 0.4501(3) 0.11903(17) 0.9889(2) 0.0381(7) Uani 1 1 d . . . . .
H25 H 0.4074 0.0934 0.9348 0.046 Uiso 1 1 calc R U . . .
C26 C 0.5450(3) 0.15937(16) 0.9872(2) 0.0363(7) Uani 1 1 d . . . . .
H26 H 0.5662 0.1617 0.9328 0.044 Uiso 1 1 calc R U . . .
C31 C 0.9939(3) 0.24272(13) 1.09785(18) 0.0250(6) Uani 1 1 d . . . . .
C32 C 1.0879(3) 0.25743(15) 1.0644(2) 0.0344(7) Uani 1 1 d . . . . .
H32 H 1.1022 0.3028 1.0500 0.041 Uiso 1 1 calc R U . . .
C33 C 1.1600(3) 0.20541(15) 1.0525(2) 0.0362(7) Uani 1 1 d . . . . .
H33 H 1.2230 0.2165 1.0288 0.043 Uiso 1 1 calc R U . . .
N34 N 1.1473(2) 0.13986(12) 1.07219(16) 0.0286(5) Uani 1 1 d . . . . .
C35 C 1.0576(3) 0.12672(14) 1.10632(19) 0.0277(6) Uani 1 1 d . . . . .
H35 H 1.0472 0.0811 1.1221 0.033 Uiso 1 1 calc R U . . .
C36 C 0.9802(3) 0.17495(14) 1.11986(19) 0.0274(6) Uani 1 1 d . . . . .
H36 H 0.9181 0.1625 1.1438 0.033 Uiso 1 1 calc R U . . .
C41 C 1.1299(3) -0.00191(14) 0.72682(19) 0.0289(6) Uani 1 1 d . . . . .
C42 C 1.1992(3) -0.04524(13) 0.79752(18) 0.0235(5) Uani 1 1 d . . . . .
H42 H 1.2282 -0.0872 0.7827 0.028 Uiso 1 1 calc R U . . .
C43 C 1.2253(2) -0.02664(13) 0.88891(18) 0.0233(5) Uani 1 1 d . . . . .
H43 H 1.2720 -0.0573 0.9356 0.028 Uiso 1 1 calc R U . . .
N44 N 1.1896(2) 0.03177(12) 0.91672(16) 0.0274(5) Uani 1 1 d . . . . .
C45 C 1.1264(4) 0.07374(17) 0.8479(2) 0.0479(10) Uani 1 1 d . . . . .
H45 H 1.1017 0.1162 0.8648 0.057 Uiso 1 1 calc R U . . .
C46 C 1.0950(4) 0.05977(17) 0.7552(2) 0.0511(11) Uani 1 1 d . . . . .
H46 H 1.0497 0.0919 0.7102 0.061 Uiso 1 1 calc R U . . .
N1 N 0.7387(2) 0.35699(11) 1.14178(15) 0.0271(5) Uani 1 1 d D U . . .
H1 H 0.7002 0.3724 1.0853 0.033 Uiso 1 1 calc R U . A 1
C11 C 0.7353(7) 0.4009(4) 1.2155(5) 0.024(3) Uiso 0.541(6) 1 d D U P B 1
C12 C 0.8263(6) 0.4001(3) 1.3055(4) 0.0158(13) Uiso 0.459(6) 1 d D U P B 1
H12 H 0.8927 0.3689 1.3201 0.019 Uiso 0.459(6) 1 calc R U P B 1
C13 C 0.8172(6) 0.4453(4) 1.3720(5) 0.0191(17) Uiso 0.459(6) 1 d D U P B 1
H13 H 0.8800 0.4449 1.4315 0.023 Uiso 0.459(6) 1 calc R U P B 1
N14 N 0.7241(5) 0.4901(2) 1.3570(3) 0.0231(12) Uiso 0.541(6) 1 d D U P B 1
C15 C 0.6426(5) 0.4926(3) 1.2703(3) 0.0293(14) Uiso 0.541(6) 1 d D U P B 1
H15 H 0.5803 0.5263 1.2566 0.035 Uiso 0.541(6) 1 calc R U P B 1
C16 C 0.6430(5) 0.4496(3) 1.1997(4) 0.0292(14) Uiso 0.541(6) 1 d D U P B 1
H16 H 0.5806 0.4531 1.1402 0.035 Uiso 0.541(6) 1 calc R U P B 1
C11' C 0.7520(9) 0.3996(4) 1.2132(5) 0.022(3) Uiso 0.459(6) 1 d D U P B 2
C12' C 0.8001(6) 0.3827(3) 1.3050(4) 0.0302(15) Uiso 0.541(6) 1 d D U P B 2
H12' H 0.8339 0.3389 1.3236 0.036 Uiso 0.541(6) 1 calc R U P B 2
C13' C 0.7988(7) 0.4307(3) 1.3710(5) 0.0306(19) Uiso 0.541(6) 1 d D U P B 2
H13' H 0.8302 0.4176 1.4345 0.037 Uiso 0.541(6) 1 calc R U P B 2
N14' N 0.7570(6) 0.4935(3) 1.3515(4) 0.0225(14) Uiso 0.459(6) 1 d D U P B 2
C15' C 0.7151(7) 0.5093(3) 1.2602(4) 0.0365(18) Uiso 0.459(6) 1 d D U P B 2
H15' H 0.6878 0.5545 1.2435 0.044 Uiso 0.459(6) 1 calc R U P B 2
C16' C 0.7089(6) 0.4648(3) 1.1894(4) 0.0321(17) Uiso 0.459(6) 1 d D U P B 2
H16' H 0.6761 0.4786 1.1261 0.039 Uiso 0.459(6) 1 calc R U P B 2
N5 N 1.0245(2) -0.14517(12) 0.63104(15) 0.0259(5) Uani 1 1 d D U . . .
H5 H 1.0678 -0.1760 0.6704 0.031 Uiso 1 1 calc R U . C 1
C51 C 0.8976(5) -0.1476(3) 0.6141(4) 0.0264(16) Uiso 0.583(10) 1 d D U P D 1
C52 C 0.8452(6) -0.1961(4) 0.6535(5) 0.0263(19) Uiso 0.583(10) 1 d D U P D 1
H52 H 0.8945 -0.2311 0.6908 0.032 Uiso 0.583(10) 1 calc R U P D 1
C53 C 0.7215(6) -0.1938(4) 0.6389(5) 0.0382(18) Uiso 0.583(10) 1 d D U P D 1
H53 H 0.6883 -0.2279 0.6671 0.046 Uiso 0.583(10) 1 calc R U P D 1
N54 N 0.6445(5) -0.1461(3) 0.5870(4) 0.0392(14) Uiso 0.583(10) 1 d D U P D 1
C55 C 0.6959(5) -0.0997(3) 0.5475(4) 0.0382(16) Uiso 0.583(10) 1 d D U P D 1
H55 H 0.6437 -0.0663 0.5090 0.046 Uiso 0.583(10) 1 calc R U P D 1
C56 C 0.8191(5) -0.0974(3) 0.5590(4) 0.0297(13) Uiso 0.583(10) 1 d D U P D 1
H56 H 0.8502 -0.0627 0.5304 0.036 Uiso 0.583(10) 1 calc R U P D 1
C51' C 0.9037(6) -0.1316(4) 0.6224(6) 0.022(2) Uiso 0.417(10) 1 d D U P D 2
C52' C 0.8409(8) -0.1825(6) 0.6511(8) 0.033(3) Uiso 0.417(10) 1 d D U P D 2
H52' H 0.8821 -0.2232 0.6774 0.040 Uiso 0.417(10) 1 calc R U P D 2
C53' C 0.7190(8) -0.1738(5) 0.6413(7) 0.036(2) Uiso 0.417(10) 1 d D U P D 2
H53' H 0.6787 -0.2092 0.6615 0.043 Uiso 0.417(10) 1 calc R U P D 2
N54' N 0.6556(7) -0.1181(5) 0.6051(6) 0.045(2) Uiso 0.417(10) 1 d D U P D 2
C55' C 0.7159(7) -0.0696(5) 0.5773(6) 0.042(2) Uiso 0.417(10) 1 d D U P D 2
H55' H 0.6715 -0.0300 0.5498 0.050 Uiso 0.417(10) 1 calc R U P D 2
C56' C 0.8386(7) -0.0730(4) 0.5856(6) 0.0309(19) Uiso 0.417(10) 1 d D U P D 2
H56' H 0.8770 -0.0362 0.5666 0.037 Uiso 0.417(10) 1 calc R U P D 2
O1S O 0.4935(9) 0.3002(4) 0.2736(5) 0.120(3) Uani 0.5 1 d . U P . .
C1S C 0.4814(12) 0.3630(7) 0.2571(9) 0.111(4) Uani 0.5 1 d D U P E .
H1S H 0.5385 0.3923 0.2999 0.133 Uiso 0.5 1 calc R U P . .
N1S N 0.4028(10) 0.3894(5) 0.1911(7) 0.123(4) Uani 0.5 1 d D U P . .
C2S C 0.3959(10) 0.4622(6) 0.1745(10) 0.117(5) Uani 0.5 1 d D U P E .
H2S1 H 0.3266 0.4722 0.1176 0.175 Uiso 0.5 1 calc R U P . .
H2S2 H 0.4721 0.4779 0.1674 0.175 Uiso 0.5 1 calc R U P . .
H2S3 H 0.3843 0.4855 0.2272 0.175 Uiso 0.5 1 calc R U P . .
C3S C 0.398(2) 0.3432(12) 0.1086(14) 0.116(10) Uiso 0.257(11) 1 d D U P E 1
H3S1 H 0.3353 0.3602 0.0517 0.174 Uiso 0.257(11) 1 calc R U P E 1
H3S2 H 0.3769 0.2968 0.1208 0.174 Uiso 0.257(11) 1 calc R U P E 1
H3S3 H 0.4780 0.3432 0.1008 0.174 Uiso 0.257(11) 1 calc R U P E 1
C4S C 0.286(2) 0.3537(15) 0.149(2) 0.143(13) Uiso 0.243(11) 1 d D U P E 2
H4S1 H 0.2324 0.3803 0.0970 0.215 Uiso 0.243(11) 1 calc R U P E 2
H4S2 H 0.2473 0.3476 0.1958 0.215 Uiso 0.243(11) 1 calc R U P E 2
H4S3 H 0.3016 0.3092 0.1267 0.215 Uiso 0.243(11) 1 calc R U P E 2
O2S O 0.4010(2) 0.59252(13) 0.03387(15) 0.0360(5) Uani 1 1 d D . . . .
H2A H 0.363(3) 0.6001(18) 0.070(2) 0.043(10) Uiso 1 1 d D . . . .
H2B H 0.467(3) 0.614(2) 0.052(3) 0.084(16) Uiso 1 1 d D . . . .
O3S O 0.2848(3) 0.74719(12) 0.61478(18) 0.0443(6) Uani 1 1 d D . . . .
H3A H 0.276(5) 0.7886(13) 0.618(4) 0.105(14) Uiso 1 1 d D . . . .
H3B H 0.240(4) 0.733(3) 0.642(3) 0.105(14) Uiso 1 1 d D . . . .

loop_
_atom_site_aniso_label
_atom_site_aniso_U_11
_atom_site_aniso_U_22
_atom_site_aniso_U_33
_atom_site_aniso_U_23
_atom_site_aniso_U_13
_atom_site_aniso_U_12
Cu1 0.0363(2) 0.02398(18) 0.02072(17) -0.00075(14) 0.00982(15) 0.00062(15)
P1 0.0302(4) 0.0212(3) 0.0251(4) 0.0052(3) 0.0097(3) 0.0008(3)
P2 0.0254(4) 0.0166(3) 0.0177(3) 0.0010(2) 0.0076(3) 0.0041(3)
O1 0.0328(11) 0.0292(11) 0.0298(11) 0.0110(9) 0.0112(9) 0.0039(9)
O2 0.0303(10) 0.0175(9) 0.0176(9) 0.0006(7) 0.0074(8) 0.0037(7)
O3 0.0259(10) 0.0208(9) 0.0242(9) -0.0001(7) 0.0097(8) 0.0018(7)
N2 0.0348(14) 0.0244(12) 0.0312(13) 0.0017(10) 0.0125(11) -0.0021(10)
N3 0.0345(14) 0.0182(11) 0.0284(12) 0.0043(9) 0.0141(10) 0.0007(9)
N4 0.0498(16) 0.0197(11) 0.0170(11) 0.0035(9) 0.0073(11) 0.0137(11)
C21 0.0311(16) 0.0175(13) 0.0342(15) 0.0033(11) 0.0066(13) 0.0027(11)
C22 0.0346(17) 0.0370(17) 0.0372(17) -0.0092(14) 0.0120(14) -0.0048(14)
C23 0.0360(18) 0.0453(19) 0.0339(16) -0.0085(14) 0.0135(14) -0.0043(15)
N24 0.0317(14) 0.0315(13) 0.0309(13) -0.0047(10) 0.0089(11) -0.0017(11)
C25 0.0429(19) 0.0372(17) 0.0320(16) -0.0048(13) 0.0101(14) -0.0079(14)
C26 0.0397(18) 0.0357(17) 0.0332(16) 0.0017(13) 0.0125(14) -0.0060(14)
C31 0.0328(15) 0.0208(13) 0.0205(13) 0.0022(10) 0.0083(11) 0.0006(11)
C32 0.0411(18) 0.0238(14) 0.0458(18) 0.0131(13) 0.0247(15) 0.0033(13)
C33 0.0436(19) 0.0293(16) 0.0446(18) 0.0099(14) 0.0265(16) 0.0038(13)
N34 0.0403(15) 0.0222(12) 0.0269(12) 0.0034(10) 0.0162(11) 0.0017(10)
C35 0.0391(17) 0.0202(13) 0.0250(14) 0.0015(11) 0.0129(13) -0.0018(12)
C36 0.0379(16) 0.0221(13) 0.0255(14) 0.0029(11) 0.0153(12) -0.0038(12)
C41 0.0413(18) 0.0225(14) 0.0203(13) 0.0017(11) 0.0074(12) 0.0099(12)
C42 0.0287(15) 0.0187(13) 0.0222(13) 0.0002(10) 0.0077(11) 0.0029(10)
C43 0.0258(14) 0.0222(13) 0.0191(12) 0.0030(10) 0.0045(11) 0.0016(11)
N44 0.0322(13) 0.0250(12) 0.0219(11) -0.0016(9) 0.0057(10) 0.0048(10)
C45 0.076(3) 0.0351(18) 0.0219(15) -0.0039(13) 0.0039(16) 0.0264(17)
C46 0.086(3) 0.0348(18) 0.0206(15) 0.0013(13) 0.0035(16) 0.0347(18)
N1 0.0357(14) 0.0245(12) 0.0198(11) 0.0031(9) 0.0081(10) 0.0044(10)
N5 0.0242(12) 0.0290(12) 0.0236(11) 0.0099(10) 0.0074(10) 0.0073(10)
O1S 0.181(9) 0.114(7) 0.080(5) 0.036(5) 0.063(6) 0.085(6)
C1S 0.126(10) 0.113(9) 0.100(8) 0.065(8) 0.048(8) 0.066(8)
N1S 0.117(8) 0.076(6) 0.104(7) 0.021(6) -0.052(6) 0.010(6)
C2S 0.070(8) 0.094(9) 0.183(14) 0.055(9) 0.040(8) 0.029(6)
O2S 0.0270(12) 0.0557(15) 0.0269(11) -0.0019(10) 0.0115(10) 0.0035(11)
O3S 0.0642(17) 0.0259(12) 0.0509(15) 0.0024(11) 0.0303(13) 0.0111(11)

loop_
_atom_type_symbol
_atom_type_description
_atom_type_scat_dispersion_real
_atom_type_scat_dispersion_imag
_atom_type_scat_source
C C 0.0033 0.0016 'International Tables Vol C Tables 4.2.6.8 and 6.1.1.4'
H H 0.0000 0.0000 'International Tables Vol C Tables 4.2.6.8 and 6.1.1.4'
N N 0.0061 0.0033 'International Tables Vol C Tables 4.2.6.8 and 6.1.1.4'
O O 0.0106 0.0060 'International Tables Vol C Tables 4.2.6.8 and 6.1.1.4'
P P 0.1023 0.0942 'International Tables Vol C Tables 4.2.6.8 and 6.1.1.4'
Cu Cu 0.3201 1.2651 'International Tables Vol C Tables 4.2.6.8 and 6.1.1.4'

loop_
_geom_angle_atom_site_label_1
_geom_angle_atom_site_label_2
_geom_angle_atom_site_label_3
_geom_angle
_geom_angle_site_symmetry_1
_geom_angle_site_symmetry_3
N14 Cu1 N44 114.17(15) 2_747 .
N14 Cu1 N24 114.13(17) 2_747 1_655
N44 Cu1 N24 104.02(10) . 1_655
N14 Cu1 N34 110.98(17) 2_747 .
N44 Cu1 N34 110.43(9) . .
N24 Cu1 N34 102.29(10) 1_655 .
N44 Cu1 N14' 115.60(17) . 2_747
N24 Cu1 N14' 123.00(19) 1_655 2_747
N34 Cu1 N14' 100.32(19) . 2_747
O1 P1 N1 113.23(12) . .
O1 P1 N2 114.24(12) . .
N1 P1 N2 106.60(13) . .
O1 P1 N3 114.33(12) . .
N1 P1 N3 105.29(12) . .
N2 P1 N3 102.08(13) . .
O3 P2 O2 119.32(11) . .
O3 P2 N4 110.64(12) . .
O2 P2 N4 105.36(11) . .
O3 P2 N5 105.09(11) . .
O2 P2 N5 110.48(11) . .
N4 P2 N5 105.17(12) . .
C21 N2 P1 128.3(2) . .
C21 N2 H2 115.9 . .
P1 N2 H2 115.9 . .
C31 N3 P1 123.49(19) . .
C31 N3 H3 118.3 . .
P1 N3 H3 118.3 . .
C41 N4 P2 125.66(19) . .
C41 N4 H4 117.2 . .
P2 N4 H4 117.2 . .
C22 C21 N2 123.8(3) . .
C22 C21 C26 117.5(3) . .
N2 C21 C26 118.7(3) . .
C23 C22 C21 118.6(3) . .
C23 C22 H22 120.7 . .
C21 C22 H22 120.7 . .
N24 C23 C22 125.0(3) . .
N24 C23 H23 117.5 . .
C22 C23 H23 117.5 . .
C23 N24 C25 115.5(3) . .
C23 N24 Cu1 123.5(2) . 1_455
C25 N24 Cu1 120.3(2) . 1_455
N24 C25 C26 123.8(3) . .
N24 C25 H25 118.1 . .
C26 C25 H25 118.1 . .
C25 C26 C21 119.6(3) . .
C25 C26 H26 120.2 . .
C21 C26 H26 120.2 . .
C32 C31 C36 117.3(3) . .
C32 C31 N3 119.9(2) . .
C36 C31 N3 122.8(3) . .
C33 C32 C31 119.2(3) . .
C33 C32 H32 120.4 . .
C31 C32 H32 120.4 . .
N34 C33 C32 124.4(3) . .
N34 C33 H33 117.8 . .
C32 C33 H33 117.8 . .
C35 N34 C33 115.6(2) . .
C35 N34 Cu1 121.09(18) . .
C33 N34 Cu1 123.3(2) . .
N34 C35 C36 124.3(3) . .
N34 C35 H35 117.8 . .
C36 C35 H35 117.8 . .
C35 C36 C31 119.1(3) . .
C35 C36 H36 120.4 . .
C31 C36 H36 120.4 . .
N4 C41 C42 123.4(2) . .
N4 C41 C46 120.3(3) . .
C42 C41 C46 116.2(3) . .
C43 C42 C41 119.4(2) . .
C43 C42 H42 120.3 . .
C41 C42 H42 120.3 . .
N44 C43 C42 124.7(2) . .
N44 C43 H43 117.7 . .
C42 C43 H43 117.7 . .
C45 N44 C43 115.1(2) . .
C45 N44 Cu1 121.29(19) . .
C43 N44 Cu1 122.50(19) . .
N44 C45 C46 124.7(3) . .
N44 C45 H45 117.7 . .
C46 C45 H45 117.7 . .
C45 C46 C41 119.8(3) . .
C45 C46 H46 120.1 . .
C41 C46 H46 120.1 . .
C11' N1 P1 126.7(4) . .
C11 N1 P1 129.7(3) . .
C11 N1 H1 115.1 . .
P1 N1 H1 115.1 . .
C16 C11 C12 116.5(5) . .
C16 C11 N1 120.5(5) . .
C12 C11 N1 123.0(6) . .
C13 C12 C11 119.1(6) . .
C13 C12 H12 120.4 . .
C11 C12 H12 120.4 . .
N14 C13 C12 123.8(6) . .
N14 C13 H13 118.1 . .
C12 C13 H13 118.1 . .
C15 N14 C13 116.2(5) . .
C15 N14 Cu1 123.3(4) . 2_757
C13 N14 Cu1 117.6(4) . 2_757
N14 C15 C16 124.3(5) . .
N14 C15 H15 117.9 . .
C16 C15 H15 117.9 . .
C15 C16 C11 120.0(5) . .
C15 C16 H16 120.0 . .
C11 C16 H16 120.0 . .
N1 C11' C12' 125.3(7) . .
N1 C11' C16' 115.9(6) . .
C12' C11' C16' 118.8(6) . .
C11' C12' C13' 118.8(6) . .
C11' C12' H12' 120.6 . .
C13' C12' H12' 120.6 . .
N14' C13' C12' 124.6(6) . .
N14' C13' H13' 117.7 . .
C12' C13' H13' 117.7 . .
C13' N14' C15' 114.9(6) . .
C13' N14' Cu1 124.9(4) . 2_757
C15' N14' Cu1 120.2(4) . 2_757
N14' C15' C16' 124.9(6) . .
N14' C15' H15' 117.5 . .
C16' C15' H15' 117.5 . .
C15' C16' C11' 117.9(6) . .
C15' C16' H16' 121.1 . .
C11' C16' H16' 121.1 . .
C51' N5 P2 122.7(4) . .
C51 N5 P2 130.8(3) . .
C51 N5 H5 114.6 . .
P2 N5 H5 114.6 . .
C52 C51 N5 122.5(5) . .
C52 C51 C56 117.1(5) . .
N5 C51 C56 120.3(5) . .
C53 C52 C51 120.1(6) . .
C53 C52 H52 120.0 . .
C51 C52 H52 120.0 . .
N54 C53 C52 124.0(6) . .
N54 C53 H53 118.0 . .
C52 C53 H53 118.0 . .
C55 N54 C53 115.5(5) . .
N54 C55 C56 124.7(5) . .
N54 C55 H55 117.7 . .
C56 C55 H55 117.7 . .
C55 C56 C51 118.6(5) . .
C55 C56 H56 120.7 . .
C51 C56 H56 120.7 . .
C56' C51' N5 126.1(6) . .
C56' C51' C52' 116.9(7) . .
N5 C51' C52' 116.9(6) . .
C53' C52' C51' 120.4(9) . .
C53' C52' H52' 119.8 . .
C51' C52' H52' 119.8 . .
N54' C53' C52' 123.0(8) . .
N54' C53' H53' 118.5 . .
C52' C53' H53' 118.5 . .
C53' N54' C55' 116.5(7) . .
N54' C55' C56' 124.9(7) . .
N54' C55' H55' 117.6 . .
C56' C55' H55' 117.6 . .
C51' C56' C55' 118.4(7) . .
C51' C56' H56' 120.8 . .
C55' C56' H56' 120.8 . .
N1S C1S O1S 125.8(14) . .
N1S C1S H1S 117.1 . .
O1S C1S H1S 117.1 . .
C1S N1S C2S 123.1(11) . .
C1S N1S C4S 118.1(15) . .
C2S N1S C4S 114.3(14) . .
C1S N1S C3S 103.5(13) . .
C2S N1S C3S 117.0(13) . .
N1S C2S H2S1 109.5 . .
N1S C2S H2S2 109.5 . .
H2S1 C2S H2S2 109.5 . .
N1S C2S H2S3 109.5 . .
H2S1 C2S H2S3 109.5 . .
H2S2 C2S H2S3 109.5 . .
N1S C3S H3S1 109.5 . .
N1S C3S H3S2 109.5 . .
H3S1 C3S H3S2 109.5 . .
N1S C3S H3S3 109.5 . .
H3S1 C3S H3S3 109.5 . .
H3S2 C3S H3S3 109.5 . .
N1S C4S H4S1 109.5 . .
N1S C4S H4S2 109.5 . .
H4S1 C4S H4S2 109.5 . .
N1S C4S H4S3 109.5 . .
H4S1 C4S H4S3 109.5 . .
H4S2 C4S H4S3 109.5 . .
H2A O2S H2B 109(4) . .
H3A O3S H3B 101(5) . .

loop_
_geom_bond_atom_site_label_1
_geom_bond_atom_site_label_2
_geom_bond_distance
_geom_bond_site_symmetry_2
Cu1 N14 1.970(5) 2_747
Cu1 N44 2.037(2) .
Cu1 N24 2.045(3) 1_655
Cu1 N34 2.054(2) .
Cu1 N14' 2.068(6) 2_747
P1 O1 1.474(2) .
P1 N1 1.641(2) .
P1 N2 1.647(3) .
P1 N3 1.653(2) .
P2 O3 1.4884(19) .
P2 O2 1.4947(18) .
P2 N4 1.675(2) .
P2 N5 1.684(2) .
N2 C21 1.390(4) .
N2 H2 0.8800 .
N3 C31 1.400(3) .
N3 H3 0.8800 .
N4 C41 1.382(3) .
N4 H4 0.8800 .
C21 C22 1.385(4) .
C21 C26 1.392(4) .
C22 C23 1.378(4) .
C22 H22 0.9500 .
C23 N24 1.335(4) .
C23 H23 0.9500 .
N24 C25 1.351(4) .
N24 Cu1 2.045(3) 1_455
C25 C26 1.368(4) .
C25 H25 0.9500 .
C26 H26 0.9500 .
C31 C32 1.391(4) .
C31 C36 1.400(4) .
C32 C33 1.376(4) .
C32 H32 0.9500 .
C33 N34 1.346(4) .
C33 H33 0.9500 .
N34 C35 1.345(4) .
C35 C36 1.374(4) .
C35 H35 0.9500 .
C36 H36 0.9500 .
C41 C42 1.395(4) .
C41 C46 1.398(4) .
C42 C43 1.377(4) .
C42 H42 0.9500 .
C43 N44 1.343(3) .
C43 H43 0.9500 .
N44 C45 1.341(4) .
C45 C46 1.368(4) .
C45 H45 0.9500 .
C46 H46 0.9500 .
N1 C11' 1.347(7) .
N1 C11 1.436(7) .
N1 H1 0.8800 .
C11 C16 1.396(8) .
C11 C12 1.417(8) .
C12 C13 1.387(7) .
C12 H12 0.9500 .
C13 N14 1.352(7) .
C13 H13 0.9500 .
N14 C15 1.338(6) .
N14 Cu1 1.970(5) 2_757
C15 C16 1.377(6) .
C15 H15 0.9500 .
C16 H16 0.9500 .
C11' C12' 1.364(8) .
C11' C16' 1.381(9) .
C12' C13' 1.389(8) .
C12' H12' 0.9500 .
C13' N14' 1.324(8) .
C13' H13' 0.9500 .
N14' C15' 1.349(7) .
N14' Cu1 2.068(6) 2_757
C15' C16' 1.378(8) .
C15' H15' 0.9500 .
C16' H16' 0.9500 .
N5 C51' 1.390(7) .
N5 C51 1.408(6) .
N5 H5 0.8800 .
C51 C52 1.381(8) .
C51 C56 1.410(7) .
C52 C53 1.378(7) .
C52 H52 0.9500 .
C53 N54 1.350(8) .
C53 H53 0.9500 .
N54 C55 1.346(7) .
C55 C56 1.383(7) .
C55 H55 0.9500 .
C56 H56 0.9500 .
C51' C56' 1.387(9) .
C51' C52' 1.400(10) .
C52' C53' 1.383(10) .
C52' H52' 0.9500 .
C53' N54' 1.332(9) .
C53' H53' 0.9500 .
N54' C55' 1.339(9) .
C55' C56' 1.389(9) .
C55' H55' 0.9500 .
C56' H56' 0.9500 .
O1S C1S 1.262(13) .
C1S N1S 1.218(13) .
C1S H1S 0.9500 .
N1S C2S 1.454(12) .
N1S C4S 1.461(17) .
N1S C3S 1.545(16) .
C2S H2S1 0.9800 .
C2S H2S2 0.9800 .
C2S H2S3 0.9800 .
C3S H3S1 0.9800 .
C3S H3S2 0.9800 .
C3S H3S3 0.9800 .
C4S H4S1 0.9800 .
C4S H4S2 0.9800 .
C4S H4S3 0.9800 .
O2S H2A 0.84(2) .
O2S H2B 0.84(2) .
O3S H3A 0.83(2) .
O3S H3B 0.83(2) .

loop_
_geom_hbond_atom_site_label_D
_geom_hbond_atom_site_label_H
_geom_hbond_atom_site_label_A
_geom_hbond_distance_DH
_geom_hbond_distance_HA
_geom_hbond_distance_DA
_geom_hbond_angle_DHA
_geom_hbond_site_symmetry_A
N2 H2 O3S 0.88 1.90 2.767(4) 166.7 2_646
N3 H3 O2 0.88 2.04 2.873(3) 157.8 2_756
N4 H4 O2 0.88 2.00 2.842(3) 159.1 3_756
N1 H1 O2S 0.88 1.92 2.800(3) 173.1 3_666
N5 H5 O1 0.88 2.05 2.929(3) 176.8 3_757
O2S H2A O3 0.84(2) 2.01(2) 2.824(3) 166(3) 4_465
O2S H2B N54 0.84(2) 2.04(3) 2.861(5) 166(5) 4_565
O2S H2B N54' 0.84(2) 2.05(3) 2.822(8) 151(5) 4_565
O3S H3A O3 0.83(2) 1.88(3) 2.704(3) 173(5) 1_465
O3S H3B O1 0.83(2) 2.33(4) 3.054(3) 147(5) 3_667
